data_1539799
loop_
_publ_author_name
'Clauss, A.'
'Warasteh, M.'
'Weber, K.'

_publ_section_title
;
 Kristallchemische Untersuchung der Mischungsreihe Ni3 Pb2 S2 - Ni3 Pb2
 Se2 sowie eine Bemerkung zur Shandit-Struktur
;
_journal_name_full
;
Neues Jahrbuch fuer Mineralogie. Monatshefte (Band=Jahr) (1950-)
;
_journal_page_first 256
_journal_page_last 268
_journal_volume 1978
_journal_year 1978
_chemical_formula_sum 'Ni3 S2 Sn2'
_chemical_name_systematic 'Ni3 Sn2 S2'
_space_group_IT_number 166
_symmetry_space_group_name_Hall '-R 3 2"'
_symmetry_space_group_name_H-M 'R -3 m :H'
_cell_angle_alpha 90
_cell_angle_beta 90
_cell_angle_gamma 120
_cell_formula_units_Z 3
_cell_length_a 5.464
_cell_length_b 5.464
_cell_length_c 13.196
_cell_volume 341.188
_citation_journal_id_ASTM NJMMAW
_cod_data_source_file Clauss_NJMMAW_1978_438.cif
_cod_data_source_block Ni3S2Sn2
_cod_original_cell_volume 341.1885
_cod_database_code 1539799

loop_
_symmetry_equiv_pos_as_xyz
x,y,z
-y,x-y,z
-x+y,-x,z
y,x,-z
-x,-x+y,-z
x-y,-y,-z
-x,-y,-z
y,-x+y,-z
x-y,x,-z
-y,-x,z
x,x-y,z
-x+y,y,z
x+2/3,y+1/3,z+1/3
-y+2/3,x-y+1/3,z+1/3
-x+y+2/3,-x+1/3,z+1/3
y+2/3,x+1/3,-z+1/3
-x+2/3,-x+y+1/3,-z+1/3
x-y+2/3,-y+1/3,-z+1/3
-x+2/3,-y+1/3,-z+1/3
y+2/3,-x+y+1/3,-z+1/3
x-y+2/3,x+1/3,-z+1/3
-y+2/3,-x+1/3,z+1/3
x+2/3,x-y+1/3,z+1/3
-x+y+2/3,y+1/3,z+1/3
x+1/3,y+2/3,z+2/3
-y+1/3,x-y+2/3,z+2/3
-x+y+1/3,-x+2/3,z+2/3
y+1/3,x+2/3,-z+2/3
-x+1/3,-x+y+2/3,-z+2/3
x-y+1/3,-y+2/3,-z+2/3
-x+1/3,-y+2/3,-z+2/3
y+1/3,-x+y+2/3,-z+2/3
x-y+1/3,x+2/3,-z+2/3
-y+1/3,-x+2/3,z+2/3
x+1/3,x-y+2/3,z+2/3
-x+y+1/3,y+2/3,z+2/3

loop_
_atom_site_label
_atom_site_type_symbol
_atom_site_fract_x
_atom_site_fract_y
_atom_site_fract_z
_atom_site_occupancy
_atom_site_U_iso_or_equiv
Sn2 Sn 0 0 0.5 1 0.0
S1 S 0 0 0.2178 1 0.0
Ni1 Ni 0.5 0 0 1 0.0
Sn1 Sn 0 0 0 1 0.0
